data_7004883
loop_
_publ_author_name
'Manson, Jamie L.'
'Schlueter, John A.'
'Nygren, Cara L.'

_publ_section_title
;
 Mn(dca)2(pym)2 and Mn(dca)2(pym)(H2O) {dca = dicyanamide; pym =
 pyrimidine}: New coordination polymers exhibiting 1- and 2-D
 topologies.
;
_journal_issue 6
_journal_name_full 'Dalton transactions (Cambridge, England : 2003)'
_journal_page_first 646
_journal_page_last 652
_journal_paper_doi 10.1039/b612474g
_journal_year 2007
_chemical_formula_moiety Mn(N3C2)2(N2C4H4)(H2O)
_chemical_formula_sum 'C8 H6 Mn N8 O'
_chemical_formula_weight 285.15
_chemical_name_systematic
;
?
;
_space_group_IT_number 14
_symmetry_cell_setting monoclinic
_symmetry_space_group_name_Hall '-P 2ybc'
_symmetry_space_group_name_H-M 'P 1 21/c 1'
_atom_sites_solution_hydrogens geom
_atom_sites_solution_primary direct
_atom_sites_solution_secondary difmap
_audit_creation_method SHELXL-97
_cell_angle_alpha 90.00
_cell_angle_beta 109.260(4)
_cell_angle_gamma 90.00
_cell_formula_units_Z 4
_cell_length_a 7.3939(17)
_cell_length_b 18.858(4)
_cell_length_c 8.849(2)
_cell_measurement_temperature 173(2)
_cell_volume 1164.8(5)
_computing_cell_refinement 'BRUKER SMART'
_computing_data_collection 'BRUKER SMART'
_computing_data_reduction 'BRUKER SAINT'
_computing_molecular_graphics 'BRUKER SHELXTL'
_computing_publication_material 'BRUKER SHELXTL'
_computing_structure_refinement 'SHELXL-97 (Sheldrick, 1997)'
_computing_structure_solution 'SHELXS-97 (Sheldrick, 1990)'
_diffrn_ambient_temperature 173(2)
_diffrn_measured_fraction_theta_full 0.973
_diffrn_measured_fraction_theta_max 0.973
_diffrn_measurement_device_type 'BRUKER AXS CCD diffractometer'
_diffrn_measurement_method 'omega scans'
_diffrn_radiation_monochromator graphite
_diffrn_radiation_source 'fine-focus sealed tube'
_diffrn_radiation_type MoK\a
_diffrn_radiation_wavelength 0.71073
_diffrn_reflns_av_R_equivalents 0.0216
_diffrn_reflns_av_sigmaI/netI 0.0161
_diffrn_reflns_limit_h_max 9
_diffrn_reflns_limit_h_min -9
_diffrn_reflns_limit_k_max 25
_diffrn_reflns_limit_k_min -24
_diffrn_reflns_limit_l_max 11
_diffrn_reflns_limit_l_min -11
_diffrn_reflns_number 12325
_diffrn_reflns_theta_full 28.32
_diffrn_reflns_theta_max 28.32
_diffrn_reflns_theta_min 2.16
_exptl_absorpt_coefficient_mu 1.135
_exptl_absorpt_correction_type SADABS
_exptl_crystal_colour colorless
_exptl_crystal_density_diffrn 1.626
_exptl_crystal_density_method 'not measured'
_exptl_crystal_description block
_exptl_crystal_F_000 572
_exptl_crystal_size_max 0.5
_exptl_crystal_size_mid 0.35
_exptl_crystal_size_min 0.3
_refine_diff_density_max 0.499
_refine_diff_density_min -0.240
_refine_diff_density_rms 0.050
_refine_ls_extinction_method none
_refine_ls_goodness_of_fit_ref 1.023
_refine_ls_hydrogen_treatment mixed
_refine_ls_matrix_type full
_refine_ls_number_parameters 171
_refine_ls_number_reflns 2819
_refine_ls_number_restraints 0
_refine_ls_restrained_S_all 1.023
_refine_ls_R_factor_all 0.0273
_refine_ls_R_factor_gt 0.0241
_refine_ls_shift/su_max 0.001
_refine_ls_shift/su_mean 0.000
_refine_ls_structure_factor_coef Fsqd
_refine_ls_weighting_details 'calc w=1/[\s^2^(Fo^2^)+(0.0402P)^2^+0.3670P] where P=(Fo^2^+2Fc^2^)/3'
_refine_ls_weighting_scheme calc
_refine_ls_wR_factor_gt 0.0656
_refine_ls_wR_factor_ref 0.0681
_reflns_number_gt 2555
_reflns_number_total 2819
_reflns_threshold_expression >2sigma(I)
_cod_data_source_file b612474g.txt
_cod_data_source_block may8m
_cod_original_sg_symbol_H-M P2(1)/c
_cod_database_code 7004883

loop_
_symmetry_equiv_pos_as_xyz
'x, y, z'
'-x, y+1/2, -z+1/2'
'-x, -y, -z'
'x, -y-1/2, z-1/2'

loop_
_atom_site_label
_atom_site_type_symbol
_atom_site_fract_x
_atom_site_fract_y
_atom_site_fract_z
_atom_site_U_iso_or_equiv
_atom_site_adp_type
_atom_site_occupancy
_atom_site_symmetry_multiplicity
_atom_site_calc_flag
_atom_site_refinement_flags
_atom_site_disorder_assembly
_atom_site_disorder_group
Mn1 Mn 0.02603(2) 0.374019(10) 0.17496(2) 0.02107(8) Uani 1 1 d . . .
O1 O -0.17476(15) 0.44513(6) 0.00439(13) 0.0324(2) Uani 1 1 d . . .
H1A H -0.289(3) 0.4354(12) -0.022(3) 0.056(6) Uiso 1 1 d . . .
H1B H -0.159(3) 0.4644(11) -0.071(2) 0.047(5) Uiso 1 1 d . . .
N1 N 0.26441(17) 0.31617(6) 0.34313(15) 0.0329(3) Uani 1 1 d . . .
N2 N 0.5597(2) 0.28359(12) 0.55393(18) 0.0691(6) Uani 1 1 d . . .
N3 N 0.84361(17) 0.21655(6) 0.56155(15) 0.0317(3) Uani 1 1 d . . .
N4 N 0.18665(17) 0.47465(6) 0.27962(14) 0.0301(2) Uani 1 1 d . . .
N5 N 0.32505(19) 0.54253(10) 0.5259(2) 0.0574(5) Uani 1 1 d . . .
N6 N 0.14942(18) 0.60960(7) 0.66959(15) 0.0332(3) Uani 1 1 d . . .
N7 N 0.17797(16) 0.37157(6) -0.01248(14) 0.0250(2) Uani 1 1 d . . .
N8 N 0.44543(16) 0.40691(7) -0.08631(15) 0.0312(2) Uani 1 1 d . . .
C1 C 0.4078(2) 0.29885(8) 0.43488(17) 0.0320(3) Uani 1 1 d . . .
C2 C 0.7047(2) 0.24731(7) 0.54775(16) 0.0309(3) Uani 1 1 d . . .
C3 C 0.24412(18) 0.50750(7) 0.39535(16) 0.0271(3) Uani 1 1 d . . .
C4 C 0.22425(19) 0.57749(8) 0.59700(16) 0.0307(3) Uani 1 1 d . . .
C5 C 0.35353(18) 0.39840(7) 0.01825(16) 0.0284(3) Uani 1 1 d . . .
H5A H 0.4189 0.4128 0.1253 0.034 Uiso 1 1 calc R . .
C6 C 0.3527(2) 0.38620(8) -0.23708(18) 0.0322(3) Uani 1 1 d . . .
H6A H 0.4131 0.3922 -0.3158 0.039 Uiso 1 1 calc R . .
C7 C 0.1724(2) 0.35649(8) -0.28105(17) 0.0332(3) Uani 1 1 d . . .
H7A H 0.1087 0.3410 -0.3875 0.040 Uiso 1 1 calc R . .
C8 C 0.08866(19) 0.35024(8) -0.16370(16) 0.0291(3) Uani 1 1 d . . .
H8A H -0.0359 0.3303 -0.1905 0.035 Uiso 1 1 calc R . .

loop_
_atom_site_aniso_label
_atom_site_aniso_U_11
_atom_site_aniso_U_22
_atom_site_aniso_U_33
_atom_site_aniso_U_23
_atom_site_aniso_U_13
_atom_site_aniso_U_12
Mn1 0.01648(11) 0.02291(11) 0.02206(11) -0.00203(6) 0.00398(8) -0.00051(6)
O1 0.0200(5) 0.0390(5) 0.0362(6) 0.0123(4) 0.0064(4) 0.0003(4)
N1 0.0251(6) 0.0341(6) 0.0347(6) -0.0004(5) 0.0037(5) 0.0059(5)
N2 0.0521(9) 0.1045(14) 0.0347(8) -0.0170(8) -0.0073(7) 0.0518(10)
N3 0.0249(6) 0.0295(6) 0.0366(6) 0.0047(5) 0.0045(5) 0.0040(5)
N4 0.0270(6) 0.0300(6) 0.0317(6) -0.0064(5) 0.0076(5) -0.0031(4)
N5 0.0218(6) 0.0861(12) 0.0590(9) -0.0465(9) 0.0064(6) -0.0007(7)
N6 0.0298(6) 0.0409(6) 0.0298(6) -0.0040(5) 0.0112(5) -0.0006(5)
N7 0.0200(5) 0.0281(5) 0.0255(5) -0.0041(4) 0.0059(4) 0.0000(4)
N8 0.0216(5) 0.0366(6) 0.0362(6) -0.0011(5) 0.0108(5) 0.0012(5)
C1 0.0294(7) 0.0334(7) 0.0312(7) -0.0039(5) 0.0073(6) 0.0085(5)
C2 0.0281(7) 0.0300(6) 0.0267(6) -0.0017(5) -0.0017(5) 0.0044(5)
C3 0.0187(5) 0.0297(6) 0.0334(7) -0.0032(5) 0.0092(5) -0.0016(5)
C4 0.0209(6) 0.0396(7) 0.0284(7) -0.0073(5) 0.0037(5) -0.0029(5)
C5 0.0194(6) 0.0357(7) 0.0284(6) -0.0040(5) 0.0055(5) 0.0004(5)
C6 0.0323(7) 0.0349(7) 0.0330(7) 0.0013(5) 0.0157(6) 0.0048(6)
C7 0.0332(7) 0.0388(7) 0.0258(7) -0.0052(5) 0.0075(6) 0.0010(6)
C8 0.0229(6) 0.0335(7) 0.0284(6) -0.0064(5) 0.0052(5) -0.0025(5)

loop_
_atom_type_symbol
_atom_type_description
_atom_type_scat_dispersion_real
_atom_type_scat_dispersion_imag
_atom_type_scat_source
C C 0.0033 0.0016 'International Tables Vol C Tables 4.2.6.8 and 6.1.1.4'
H H 0.0000 0.0000 'International Tables Vol C Tables 4.2.6.8 and 6.1.1.4'
N N 0.0061 0.0033 'International Tables Vol C Tables 4.2.6.8 and 6.1.1.4'
Mn Mn 0.3368 0.7283 'International Tables Vol C Tables 4.2.6.8 and 6.1.1.4'
O O 0.0106 0.0060 'International Tables Vol C Tables 4.2.6.8 and 6.1.1.4'

loop_
_geom_angle_atom_site_label_1
_geom_angle_atom_site_label_2
_geom_angle_atom_site_label_3
_geom_angle
_geom_angle_site_symmetry_1
_geom_angle_site_symmetry_3
_geom_angle_publ_flag
N1 Mn1 O1 170.05(4) . . ?
N1 Mn1 N6 98.83(5) . 3_566 ?
O1 Mn1 N6 86.54(5) . 3_566 ?
N1 Mn1 N3 99.11(5) . 4_465 ?
O1 Mn1 N3 89.24(5) . 4_465 ?
N6 Mn1 N3 89.72(5) 3_566 4_465 ?
N1 Mn1 N4 86.76(5) . . ?
O1 Mn1 N4 85.06(4) . . ?
N6 Mn1 N4 87.97(5) 3_566 . ?
N3 Mn1 N4 173.96(4) 4_465 . ?
N1 Mn1 N7 90.29(5) . . ?
O1 Mn1 N7 84.04(4) . . ?
N6 Mn1 N7 170.47(4) 3_566 . ?
N3 Mn1 N7 91.57(4) 4_465 . ?
N4 Mn1 N7 89.81(4) . . ?
C1 N1 Mn1 166.14(12) . . ?
C2 N2 C1 126.51(15) . . ?
C2 N3 Mn1 146.15(12) . 4_666 ?
C3 N4 Mn1 143.44(11) . . ?
C3 N5 C4 121.35(13) . . ?
C4 N6 Mn1 156.20(13) . 3_566 ?
C5 N7 C8 116.22(12) . . ?
C5 N7 Mn1 121.41(9) . . ?
C8 N7 Mn1 122.00(9) . . ?
C5 N8 C6 116.59(12) . . ?
N1 C1 N2 171.46(16) . . ?
N3 C2 N2 171.78(16) . . ?
N4 C3 N5 174.47(15) . . ?
N6 C4 N5 174.31(15) . . ?
N8 C5 N7 126.25(12) . . ?
N8 C6 C7 121.89(13) . . ?
C8 C7 C6 117.07(13) . . ?
N7 C8 C7 121.96(13) . . ?

loop_
_geom_bond_atom_site_label_1
_geom_bond_atom_site_label_2
_geom_bond_distance
_geom_bond_site_symmetry_2
_geom_bond_publ_flag
Mn1 N1 2.1866(12) . ?
Mn1 O1 2.1914(10) . ?
Mn1 N6 2.2018(13) 3_566 ?
Mn1 N3 2.2024(12) 4_465 ?
Mn1 N4 2.2680(12) . ?
Mn1 N7 2.2902(12) . ?
N1 C1 1.1496(18) . ?
N2 C2 1.288(2) . ?
N2 C1 1.2939(19) . ?
N3 C2 1.1503(18) . ?
N3 Mn1 2.2024(12) 4_666 ?
N4 C3 1.1516(18) . ?
N5 C3 1.2931(19) . ?
N5 C4 1.3023(19) . ?
N6 C4 1.1488(19) . ?
N6 Mn1 2.2018(13) 3_566 ?
N7 C5 1.3349(17) . ?
N7 C8 1.3438(17) . ?
N8 C5 1.3261(18) . ?
N8 C6 1.3413(19) . ?
C6 C7 1.379(2) . ?
C7 C8 1.378(2) . ?

loop_
_geom_torsion_atom_site_label_1
_geom_torsion_atom_site_label_2
_geom_torsion_atom_site_label_3
_geom_torsion_atom_site_label_4
_geom_torsion
_geom_torsion_site_symmetry_1
_geom_torsion_site_symmetry_2
_geom_torsion_site_symmetry_3
_geom_torsion_site_symmetry_4
_geom_torsion_publ_flag
O1 Mn1 N1 C1 21.1(7) . . . . ?
N6 Mn1 N1 C1 -101.1(5) 3_566 . . . ?
N3 Mn1 N1 C1 167.8(5) 4_465 . . . ?
N4 Mn1 N1 C1 -13.6(5) . . . . ?
N7 Mn1 N1 C1 76.2(5) . . . . ?
N1 Mn1 N4 C3 -63.03(18) . . . . ?
O1 Mn1 N4 C3 122.63(18) . . . . ?
N6 Mn1 N4 C3 35.93(18) 3_566 . . . ?
N3 Mn1 N4 C3 103.4(4) 4_465 . . . ?
N7 Mn1 N4 C3 -153.33(18) . . . . ?
N1 Mn1 N7 C5 -57.09(11) . . . . ?
O1 Mn1 N7 C5 114.72(11) . . . . ?
N6 Mn1 N7 C5 106.1(3) 3_566 . . . ?
N3 Mn1 N7 C5 -156.21(10) 4_465 . . . ?
N4 Mn1 N7 C5 29.67(10) . . . . ?
N1 Mn1 N7 C8 130.15(11) . . . . ?
O1 Mn1 N7 C8 -58.04(11) . . . . ?
N6 Mn1 N7 C8 -66.6(3) 3_566 . . . ?
N3 Mn1 N7 C8 31.04(11) 4_465 . . . ?
N4 Mn1 N7 C8 -143.09(11) . . . . ?
Mn1 N1 C1 N2 79.5(15) . . . . ?
C2 N2 C1 N1 175.8(12) . . . . ?
Mn1 N3 C2 N2 62.9(14) 4_666 . . . ?
C1 N2 C2 N3 178(100) . . . . ?
Mn1 N4 C3 N5 108.7(18) . . . . ?
C4 N5 C3 N4 -178(100) . . . . ?
Mn1 N6 C4 N5 -107.0(18) 3_566 . . . ?
C3 N5 C4 N6 176.2(18) . . . . ?
C6 N8 C5 N7 -0.3(2) . . . . ?
C8 N7 C5 N8 1.2(2) . . . . ?
Mn1 N7 C5 N8 -171.94(11) . . . . ?
C5 N8 C6 C7 -1.0(2) . . . . ?
N8 C6 C7 C8 1.4(2) . . . . ?
C5 N7 C8 C7 -0.8(2) . . . . ?
Mn1 N7 C8 C7 172.32(11) . . . . ?
C6 C7 C8 N7 -0.4(2) . . . . ?
